data_2232895
loop_
_publ_author_name
'Perdih, Franc'

_publ_section_title
;
 Bis(pentane-2,4-dionato-\k^2^<i>O</i>,<i>O</i>')(1,10-phenanthroline-\k^2^<i>N</i>,<i>N</i>')cobalt(II)
;
_journal_coeditor_code PV2467
_journal_issue 12
_journal_name_full 'Acta Crystallographica Section E'
_journal_page_first m1697
_journal_paper_doi 10.1107/S1600536811046216
_journal_volume 67
_journal_year 2011
_chemical_formula_iupac '[Co (C5 H7 O2)2 (C12 H8 N2)]'
_chemical_formula_moiety 'C22 H22 Co N2 O4'
_chemical_formula_sum 'C22 H22 Co N2 O4'
_chemical_formula_weight 437.35
_chemical_name_systematic
Bis(pentane-2,4-dionato-\k^2^<i>O</i>,<i>O</i>')(1,10-phenanthroline-\k^2^<i>N</i>,<i>N</i>')cobalt(II)
_space_group_IT_number 60
_symmetry_cell_setting orthorhombic
_symmetry_space_group_name_Hall '-P 2ac 2b'
_symmetry_space_group_name_H-M 'P b n a'
_atom_sites_solution_hydrogens geom
_atom_sites_solution_primary direct
_atom_sites_solution_secondary difmap
_audit_creation_method 'WinGX routine CIF_UPDATE'
_cell_angle_alpha 90
_cell_angle_beta 90
_cell_angle_gamma 90
_cell_formula_units_Z 4
_cell_length_a 10.2660(2)
_cell_length_b 12.6981(3)
_cell_length_c 15.5885(3)
_cell_measurement_reflns_used 2617
_cell_measurement_temperature 293(2)
_cell_measurement_theta_max 27.48
_cell_measurement_theta_min 0.41
_cell_volume 2032.10(7)
_computing_cell_refinement 'DENZO (Otwinowski & Minor, 1997)'
_computing_data_collection 'COLLECT (Hooft, 1998)'
_computing_data_reduction 'SCALEPACK (Otwinowski & Minor, 1997)'
_computing_molecular_graphics
;
ORTEP-3 (Farrugia, 1997)
;
_computing_publication_material
;
WinGX (Farrugia, 1999) and publCIF (Westrip, 2010)
;
_computing_structure_refinement 'SHELXL97 (Sheldrick, 2008)'
_computing_structure_solution 'SHELXS97 (Sheldrick, 2008)'
_diffrn_ambient_temperature 293(2)
_diffrn_detector_area_resol_mean 0.055
_diffrn_measured_fraction_theta_full 0.983
_diffrn_measured_fraction_theta_max 0.983
_diffrn_measurement_device_type
;
Nonius KappaCCD area-detector
;
_diffrn_measurement_method '\f and \w scans'
_diffrn_radiation_monochromator graphite
_diffrn_radiation_type MoK\a
_diffrn_radiation_wavelength 0.71073
_diffrn_reflns_av_R_equivalents 0.0143
_diffrn_reflns_limit_h_max 13
_diffrn_reflns_limit_h_min -13
_diffrn_reflns_limit_k_max 16
_diffrn_reflns_limit_k_min -16
_diffrn_reflns_limit_l_max 20
_diffrn_reflns_limit_l_min -20
_diffrn_reflns_number 4293
_diffrn_reflns_theta_full 27.48
_diffrn_reflns_theta_max 27.48
_diffrn_reflns_theta_min 3.46
_exptl_absorpt_coefficient_mu 0.875
_exptl_absorpt_correction_T_max 0.8947
_exptl_absorpt_correction_T_min 0.6218
_exptl_absorpt_correction_type multi-scan
_exptl_absorpt_process_details '(SCALEPACK; Otwinowski & Minor, 1997)'
_exptl_crystal_colour orange
_exptl_crystal_density_diffrn 1.43
_exptl_crystal_density_method 'not measured'
_exptl_crystal_description block
_exptl_crystal_F_000 908
_exptl_crystal_size_max 0.6
_exptl_crystal_size_mid 0.3
_exptl_crystal_size_min 0.13
_refine_diff_density_max 0.277
_refine_diff_density_min -0.362
_refine_ls_extinction_method none
_refine_ls_goodness_of_fit_ref 1.083
_refine_ls_hydrogen_treatment constr
_refine_ls_matrix_type full
_refine_ls_number_parameters 134
_refine_ls_number_reflns 2294
_refine_ls_number_restraints 0
_refine_ls_restrained_S_all 1.083
_refine_ls_R_factor_all 0.0369
_refine_ls_R_factor_gt 0.0319
_refine_ls_shift/su_max 0
_refine_ls_shift/su_mean 0
_refine_ls_structure_factor_coef Fsqd
_refine_ls_weighting_details 'calc w=1/[\s^2^(Fo^2^)+(0.0472P)^2^+0.6276P] where P=(Fo^2^+2Fc^2^)/3'
_refine_ls_weighting_scheme calc
_refine_ls_wR_factor_ref 0.0888
_reflns_number_gt 2022
_reflns_number_total 2294
_reflns_threshold_expression >2\s(I)
_cod_data_source_file pv2467.cif
_cod_data_source_block I
_cod_database_code 2232895
_cod_database_fobs_code 2232895

loop_
_symmetry_equiv_pos_as_xyz
'x, y, z'
'-x+1/2, -y, z+1/2'
'x, -y+1/2, -z'
'-x+1/2, y+1/2, -z+1/2'
'-x, -y, -z'
'x-1/2, y, -z-1/2'
'-x, y-1/2, z'
'x-1/2, -y-1/2, z-1/2'

loop_
_atom_site_type_symbol
_atom_site_label
_atom_site_fract_x
_atom_site_fract_y
_atom_site_fract_z
_atom_site_U_iso_or_equiv
_atom_site_adp_type
_atom_site_calc_flag
_atom_site_refinement_flags
_atom_site_occupancy
Co Co1 -0.01460(3) 0.25 0.5 0.03014(12) Uani d S 1
N N1 0.15007(12) 0.34681(9) 0.46431(8) 0.0314(3) Uani d . 1
O O1 -0.14810(11) 0.14898(9) 0.55387(7) 0.0427(3) Uani d . 1
O O2 -0.00799(11) 0.32708(9) 0.61650(7) 0.0401(3) Uani d . 1
C C1 -0.2481(2) 0.03967(18) 0.65656(14) 0.0662(6) Uani d . 1
H H1A -0.3184 0.0319 0.6165 0.099 Uiso calc R 1
H H1B -0.2827 0.0488 0.7133 0.099 Uiso calc R 1
H H1C -0.1943 -0.0222 0.6551 0.099 Uiso calc R 1
C C2 -0.16730(15) 0.13500(14) 0.63257(10) 0.0417(4) Uani d . 1
C C3 -0.1192(2) 0.19883(16) 0.69833(11) 0.0536(5) Uani d . 1
H H3 -0.1388 0.1791 0.7543 0.064 Uiso calc R 1
C C4 -0.04462(18) 0.28934(14) 0.68732(10) 0.0423(4) Uani d . 1
C C5 -0.0002(2) 0.34879(19) 0.76625(12) 0.0711(7) Uani d . 1
H H5A 0.0868 0.3276 0.7808 0.107 Uiso calc R 1
H H5B -0.0576 0.3334 0.8132 0.107 Uiso calc R 1
H H5C -0.0016 0.4231 0.7547 0.107 Uiso calc R 1
C C6 0.14845(15) 0.44271(11) 0.43038(10) 0.0360(3) Uani d . 1
H H6 0.0684 0.4745 0.4198 0.043 Uiso calc R 1
C C7 0.26196(16) 0.49794(11) 0.40985(11) 0.0402(4) Uani d . 1
H H7 0.257 0.5652 0.3864 0.048 Uiso calc R 1
C C8 0.38011(15) 0.45233(12) 0.42452(10) 0.0383(3) Uani d . 1
H H8 0.4563 0.4877 0.4099 0.046 Uiso calc R 1
C C9 0.38654(14) 0.35112(11) 0.46198(9) 0.0329(3) Uani d . 1
C C10 0.26736(14) 0.30172(10) 0.48049(9) 0.0295(3) Uani d . 1
C C11 0.50593(15) 0.29880(15) 0.48177(11) 0.0384(4) Uani d . 1
H H11 0.5847 0.3317 0.4696 0.046 Uiso calc R 1

loop_
_atom_site_aniso_label
_atom_site_aniso_U_11
_atom_site_aniso_U_22
_atom_site_aniso_U_33
_atom_site_aniso_U_12
_atom_site_aniso_U_13
_atom_site_aniso_U_23
Co1 0.03095(18) 0.03099(18) 0.02847(17) 0 0 0.00224(10)
N1 0.0328(6) 0.0283(6) 0.0331(6) 0.0006(5) 0.0004(5) 0.0019(5)
O1 0.0419(6) 0.0490(7) 0.0372(6) -0.0132(5) -0.0024(5) 0.0051(5)
O2 0.0501(6) 0.0370(6) 0.0331(5) -0.0006(4) 0.0016(5) -0.0016(4)
C1 0.0646(12) 0.0776(14) 0.0563(12) -0.0301(11) -0.0085(9) 0.0266(11)
C2 0.0338(7) 0.0511(9) 0.0401(8) -0.0038(7) -0.0014(6) 0.0124(7)
C3 0.0636(12) 0.0658(12) 0.0315(8) -0.0112(9) 0.0035(8) 0.0083(8)
C4 0.0484(9) 0.0463(9) 0.0320(8) 0.0059(8) -0.0009(7) -0.0019(7)
C5 0.1033(19) 0.0719(15) 0.0381(10) -0.0125(12) -0.0019(10) -0.0115(10)
C6 0.0378(7) 0.0312(7) 0.0389(8) 0.0028(6) 0.0019(6) 0.0039(6)
C7 0.0483(9) 0.0304(7) 0.0420(9) -0.0016(6) 0.0046(7) 0.0064(6)
C8 0.0391(8) 0.0354(8) 0.0404(8) -0.0062(6) 0.0074(6) 0.0032(6)
C9 0.0344(7) 0.0332(7) 0.0311(7) -0.0022(6) 0.0030(6) -0.0014(6)
C10 0.0318(7) 0.0283(7) 0.0285(6) -0.0001(5) 0.0009(5) -0.0011(5)
C11 0.0315(7) 0.0413(10) 0.0424(8) -0.0040(6) 0.0037(6) -0.0001(7)

loop_
_atom_type_symbol
_atom_type_description
_atom_type_scat_dispersion_real
_atom_type_scat_dispersion_imag
_atom_type_scat_source
C C 0.0033 0.0016 'International Tables Vol C Tables 4.2.6.8 and 6.1.1.4'
H H 0 0 'International Tables Vol C Tables 4.2.6.8 and 6.1.1.4'
Co Co 0.3494 0.9721 'International Tables Vol C Tables 4.2.6.8 and 6.1.1.4'
N N 0.0061 0.0033 'International Tables Vol C Tables 4.2.6.8 and 6.1.1.4'
O O 0.0106 0.006 'International Tables Vol C Tables 4.2.6.8 and 6.1.1.4'

loop_
_geom_angle_atom_site_label_1
_geom_angle_atom_site_label_2
_geom_angle_atom_site_label_3
_geom_angle_site_symmetry_1
_geom_angle_site_symmetry_3
_geom_angle
O1 Co1 O1 . 3_556 96.41(7)
O1 Co1 O2 . . 87.62(4)
O1 Co1 O2 3_556 . 94.90(4)
O1 Co1 O2 . 3_556 94.90(4)
O1 Co1 O2 3_556 3_556 87.62(4)
O2 Co1 O2 . 3_556 176.23(6)
O1 Co1 N1 . 3_556 93.51(5)
O1 Co1 N1 3_556 3_556 168.64(4)
O2 Co1 N1 . 3_556 91.00(4)
O2 Co1 N1 3_556 3_556 86.05(4)
O1 Co1 N1 . . 168.64(4)
O1 Co1 N1 3_556 . 93.51(5)
O2 Co1 N1 . . 86.05(4)
O2 Co1 N1 3_556 . 91.00(4)
N1 Co1 N1 3_556 . 77.20(6)
C6 N1 C10 . . 118.17(12)
C6 N1 Co1 . . 127.88(10)
C10 N1 Co1 . . 113.95(9)
C2 O1 Co1 . . 126.30(10)
C4 O2 Co1 . . 125.47(11)
C2 C1 H1A . . 109.5
C2 C1 H1B . . 109.5
H1A C1 H1B . . 109.5
C2 C1 H1C . . 109.5
H1A C1 H1C . . 109.5
H1B C1 H1C . . 109.5
O1 C2 C3 . . 125.43(15)
O1 C2 C1 . . 116.13(16)
C3 C2 C1 . . 118.43(16)
C4 C3 C2 . . 125.66(15)
C4 C3 H3 . . 117.2
C2 C3 H3 . . 117.2
O2 C4 C3 . . 125.87(15)
O2 C4 C5 . . 115.61(17)
C3 C4 C5 . . 118.51(16)
C4 C5 H5A . . 109.5
C4 C5 H5B . . 109.5
H5A C5 H5B . . 109.5
C4 C5 H5C . . 109.5
H5A C5 H5C . . 109.5
H5B C5 H5C . . 109.5
N1 C6 C7 . . 122.76(14)
N1 C6 H6 . . 118.6
C7 C6 H6 . . 118.6
C8 C7 C6 . . 119.36(13)
C8 C7 H7 . . 120.3
C6 C7 H7 . . 120.3
C7 C8 C9 . . 119.81(14)
C7 C8 H8 . . 120.1
C9 C8 H8 . . 120.1
C10 C9 C8 . . 116.76(13)
C10 C9 C11 . . 119.70(13)
C8 C9 C11 . . 123.54(14)
N1 C10 C9 . . 123.11(12)
N1 C10 C10 . 3_556 117.45(7)
C9 C10 C10 . 3_556 119.44(8)
C11 C11 C9 3_556 . 120.87(9)
C11 C11 H11 3_556 . 119.6
C9 C11 H11 . . 119.6

loop_
_geom_bond_atom_site_label_1
_geom_bond_atom_site_label_2
_geom_bond_site_symmetry_2
_geom_bond_distance
Co1 O1 . 2.0565(11)
Co1 O1 3_556 2.0565(11)
Co1 O2 . 2.0641(11)
Co1 O2 3_556 2.0641(11)
Co1 N1 3_556 2.1630(12)
Co1 N1 . 2.1630(12)
N1 C6 . 1.3277(18)
N1 C10 . 1.3570(18)
O1 C2 . 1.2551(19)
O2 C4 . 1.261(2)
C1 C2 . 1.514(2)
C1 H1A . 0.96
C1 H1B . 0.96
C1 H1C . 0.96
C2 C3 . 1.397(3)
C3 C4 . 1.392(3)
C3 H3 . 0.93
C4 C5 . 1.514(2)
C5 H5A . 0.96
C5 H5B . 0.96
C5 H5C . 0.96
C6 C7 . 1.397(2)
C6 H6 . 0.93
C7 C8 . 1.363(2)
C7 H7 . 0.93
C8 C9 . 1.413(2)
C8 H8 . 0.93
C9 C10 . 1.4049(19)
C9 C11 . 1.428(2)
C10 C10 3_556 1.448(3)
C11 C11 3_556 1.363(4)
C11 H11 . 0.93

loop_
_geom_torsion_atom_site_label_1
_geom_torsion_atom_site_label_2
_geom_torsion_atom_site_label_3
_geom_torsion_atom_site_label_4
_geom_torsion_site_symmetry_1
_geom_torsion_site_symmetry_4
_geom_torsion
O1 Co1 N1 C6 . . -143.2(2)
O1 Co1 N1 C6 3_556 . 7.72(13)
O2 Co1 N1 C6 . . -86.96(13)
O2 Co1 N1 C6 3_556 . 95.39(13)
N1 Co1 N1 C6 3_556 . -178.89(15)
O1 Co1 N1 C10 . . 36.0(3)
O1 Co1 N1 C10 3_556 . -173.10(10)
O2 Co1 N1 C10 . . 92.22(10)
O2 Co1 N1 C10 3_556 . -85.43(10)
N1 Co1 N1 C10 3_556 . 0.29(7)
O1 Co1 O1 C2 3_556 . -113.29(15)
O2 Co1 O1 C2 . . -18.62(14)
O2 Co1 O1 C2 3_556 . 158.57(14)
N1 Co1 O1 C2 3_556 . 72.24(14)
N1 Co1 O1 C2 . . 37.5(3)
O1 Co1 O2 C4 . . 19.03(14)
O1 Co1 O2 C4 3_556 . 115.26(13)
N1 Co1 O2 C4 3_556 . -74.45(13)
N1 Co1 O2 C4 . . -151.54(14)
Co1 O1 C2 C3 . . 12.6(3)
Co1 O1 C2 C1 . . -166.56(13)
O1 C2 C3 C4 . . 1.4(3)
C1 C2 C3 C4 . . -179.5(2)
Co1 O2 C4 C3 . . -13.7(3)
Co1 O2 C4 C5 . . 165.38(13)
C2 C3 C4 O2 . . -0.7(3)
C2 C3 C4 C5 . . -179.73(19)
C10 N1 C6 C7 . . 0.8(2)
Co1 N1 C6 C7 . . 180.00(11)
N1 C6 C7 C8 . . 0.3(2)
C6 C7 C8 C9 . . -1.4(2)
C7 C8 C9 C10 . . 1.4(2)
C7 C8 C9 C11 . . -178.19(15)
C6 N1 C10 C9 . . -0.9(2)
Co1 N1 C10 C9 . . 179.85(11)
C6 N1 C10 C10 . 3_556 178.45(15)
Co1 N1 C10 C10 . 3_556 -0.82(19)
C8 C9 C10 N1 . . -0.2(2)
C11 C9 C10 N1 . . 179.37(14)
C8 C9 C10 C10 . 3_556 -179.54(15)
C11 C9 C10 C10 . 3_556 0.1(2)
C10 C9 C11 C11 . 3_556 0.2(3)
C8 C9 C11 C11 . 3_556 179.75(19)
